data_9016294
loop_
_publ_author_name
'Raade, G.'
'Grice, J. D.'
'Erambert, M.'
'Kristiansson, P.'
'Witzke, T.'

_publ_section_title
;
 Proshchenkoite-(Y) from Russia - a new mineral species in the vicanite group:
 Descriptive data and crystal structure
;
_journal_name_full 'Mineralogical Magazine'
_journal_page_first 1071
_journal_page_last 1082
_journal_paper_doi 10.1180/minmag.2008.072.5.1071
_journal_volume 72
_journal_year 2008
_chemical_compound_source 'Tommot REE-Nb deposit in Yakutia, Russia'
_chemical_formula_sum 'As0.04 B3 Ca2.53 F14 Fe0.83 Mn0.93 Na1.17 Nd7.53 O34 P0.7 Pb0.03 Si6.26 Th0.09 Ti0.02 Y3.72'
_chemical_name_mineral Proshchenkoite-(Y)
_space_group_IT_number 160
_symmetry_space_group_name_Hall 'R 3 -2"'
_symmetry_space_group_name_H-M 'R 3 m :H'
_cell_angle_alpha 90
_cell_angle_beta 90
_cell_angle_gamma 120
_cell_formula_units_Z 3
_cell_length_a 10.7527
_cell_length_b 10.7527
_cell_length_c 27.4002
_cell_volume 2743.591
_database_code_amcsd 0018903
_exptl_crystal_density_diffrn 4.927
_cod_original_sg_symbol_H-M 'R 3 m'
_cod_original_formula_sum 'Nd7.53 Y3.72 Ca2.53 Na1.17 Mn.93 Th.09 Pb.03 Fe.83 Ti.02 Si6.26 B3 P.7 As.04 O34 F14'
_cod_database_code 9016294

loop_
_space_group_symop_operation_xyz
x,y,z
2/3+x,1/3+y,1/3+z
1/3+x,2/3+y,2/3+z
x,x-y,z
2/3+x,1/3+x-y,1/3+z
1/3+x,2/3+x-y,2/3+z
-y,-x,z
2/3-y,1/3-x,1/3+z
1/3-y,2/3-x,2/3+z
-x+y,y,z
2/3-x+y,1/3+y,1/3+z
1/3-x+y,2/3+y,2/3+z
-y,x-y,z
2/3-y,1/3+x-y,1/3+z
1/3-y,2/3+x-y,2/3+z
-x+y,-x,z
2/3-x+y,1/3-x,1/3+z
1/3-x+y,2/3-x,2/3+z

loop_
_atom_site_aniso_label
_atom_site_aniso_U_11
_atom_site_aniso_U_22
_atom_site_aniso_U_33
_atom_site_aniso_U_12
_atom_site_aniso_U_13
_atom_site_aniso_U_23
NdM1 0.01697 0.01697 0.01790 0.00637 0.00201 -0.00201
YM1 0.01697 0.01697 0.01790 0.00637 0.00201 -0.00201
NdM2 0.02088 0.02088 0.02280 0.00960 -0.00088 0.00088
CaM2 0.02088 0.02088 0.02280 0.00960 -0.00088 0.00088
NaM3 0.02630 0.02630 0.04800 0.01470 0.01010 -0.01010
NdM3 0.02630 0.02630 0.04800 0.01470 0.01010 -0.01010
CaM3 0.02630 0.02630 0.04800 0.01470 0.01010 -0.01010
YM3 0.02630 0.02630 0.04800 0.01470 0.01010 -0.01010
NdM4 0.01830 0.01830 0.02010 0.00430 0.00190 -0.00190
MnM4 0.01830 0.01830 0.02010 0.00430 0.00190 -0.00190
YM4 0.01830 0.01830 0.02010 0.00430 0.00190 -0.00190
CaM4 0.01830 0.01830 0.02010 0.00430 0.00190 -0.00190
YM5 0.01782 0.01782 0.01700 0.01040 -0.00037 0.00037
NdM5 0.01782 0.01782 0.01700 0.01040 -0.00037 0.00037
ThM5 0.01782 0.01782 0.01700 0.01040 -0.00037 0.00037
PbM5 0.01782 0.01782 0.01700 0.01040 -0.00037 0.00037
Fe 0.02530 0.02530 0.01390 0.01270 0.00000 0.00000
Mn 0.02530 0.02530 0.01390 0.01270 0.00000 0.00000
Ti 0.02530 0.02530 0.01390 0.01270 0.00000 0.00000
Si1 0.01820 0.01820 0.02550 0.00680 0.00040 -0.00040
Si2 0.01670 0.01670 0.02550 0.00860 -0.00060 0.00060
B 0.01000 0.01000 0.02500 -0.00400 -0.00500 0.00500
P 0.03250 0.03250 0.02700 0.01630 0.00000 0.00000
Si 0.03250 0.03250 0.02700 0.01630 0.00000 0.00000
As 0.03250 0.03250 0.02700 0.01630 0.00000 0.00000
Ca 0.03980 0.03980 0.02110 0.01990 0.00000 0.00000
O1 0.01470 0.01470 0.04100 0.00300 -0.00420 0.00420
O2 0.02760 0.02760 0.02700 0.01400 0.00380 -0.00380
O3 0.02370 0.02500 0.02200 0.01330 -0.00030 0.00480
O4 0.02340 0.02340 0.06500 0.01300 0.00200 -0.00200
O5 0.02470 0.02470 0.01600 0.01200 -0.00090 0.00090
O6 0.02000 0.03700 0.02500 0.00500 -0.00800 -0.00800
O7 0.02020 0.02020 0.03100 0.00700 0.00240 -0.00240
O8 0.02230 0.02230 0.01800 0.00500 0.00050 -0.00050
F9 0.04200 0.04200 0.03500 0.01500 -0.00440 0.00440
O10 0.02900 0.02900 0.02700 0.01500 0.00000 0.00000
O11 0.02700 0.05500 0.03300 -0.00500 -0.00300 0.00100
F12 0.02870 0.02870 0.03800 0.01100 0.00740 -0.00740
F13 0.01400 0.01400 0.03800 0.00720 0.00000 0.00000
F14 0.04300 0.05000 0.04200 0.02600 -0.01500 -0.00500
F15 0.05200 0.05200 0.03700 0.02600 0.00000 0.00000

loop_
_atom_site_label
_atom_site_fract_x
_atom_site_fract_y
_atom_site_fract_z
_atom_site_occupancy
_atom_site_U_iso_or_equiv
_atom_site_type_symbol
_atom_site_attached_hydrogens
NdM1 0.87001 0.12999 0.68367 0.70000 0.01824 Nd 0
YM1 0.87001 0.12999 0.68367 0.30000 0.01824 Y 0
NdM2 0.86573 0.13427 0.10116 0.80000 0.02187 Nd 0
CaM2 0.86573 0.13427 0.10116 0.20000 0.02187 Ca 0
NaM3 0.11449 0.88551 -0.09902 0.39000 0.03280 Na 0
NdM3 0.11449 0.88551 -0.09902 0.33000 0.03280 Nd 0
CaM3 0.11449 0.88551 -0.09902 0.20000 0.03280 Ca 0
YM3 0.11449 0.88551 -0.09902 0.08000 0.03280 Y 0
NdM4 0.12282 0.87718 0.46990 0.42000 0.02110 Nd 0
MnM4 0.12282 0.87718 0.46990 0.26000 0.02110 Mn 0
YM4 0.12282 0.87718 0.46990 0.16000 0.02110 Y 0
CaM4 0.12282 0.87718 0.46990 0.11000 0.02110 Ca 0
YM5 0.13824 0.86176 0.22186 0.70000 0.01688 Y 0
NdM5 0.13824 0.86176 0.22186 0.26000 0.01688 Nd 0
ThM5 0.13824 0.86176 0.22186 0.03000 0.01688 Th 0
PbM5 0.13824 0.86176 0.22186 0.01000 0.01688 Pb 0
Fe 0.00000 0.00000 0.00000 0.83000 0.02150 Fe 0
Mn 0.00000 0.00000 0.00000 0.15000 0.02150 Mn 0
Ti 0.00000 0.00000 0.00000 0.02000 0.02150 Ti 0
Si1 0.16972 0.83028 0.04725 1.00000 0.02170 Si 0
Si2 0.82858 0.17142 -0.04047 1.00000 0.01950 Si 0
B -0.08210 0.08210 0.29620 1.00000 0.01900 B 0
P 0.00000 0.00000 0.78864 0.70000 0.03080 P 0
Si 0.00000 0.00000 0.78864 0.26000 0.03080 Si 0
As 0.00000 0.00000 0.78864 0.04000 0.03080 As 0
Ca 0.00000 0.00000 0.57832 1.00000 0.03360 Ca 0
O1 0.08370 -0.08370 0.05250 1.00000 0.02520 O 0
O2 0.18670 0.81330 -0.01020 1.00000 0.02720 O 0
O3 0.32740 -0.06830 0.07292 1.00000 0.02330 O 0
O4 -0.08520 0.08520 -0.05260 1.00000 0.03700 O 0
O5 0.81070 0.18930 0.01880 1.00000 0.02180 O 0
O6 0.66610 0.08510 -0.06171 1.00000 0.03120 O 0
O7 0.07780 -0.07780 0.30690 1.00000 0.02510 O 0
O8 -0.09770 0.09770 0.24080 1.00000 0.02350 O 0
F9 0.08520 -0.08520 0.14750 1.00000 0.04250 F 0
O10 0.00000 0.00000 0.84680 1.00000 0.02800 O 0
O11 0.15140 0.11920 0.76800 0.50000 0.04900 O 0
F12 -0.08990 0.08990 0.51240 1.00000 0.03330 F 0
F13 0.00000 0.00000 0.66330 1.00000 0.02200 F 0
F14 0.01560 0.30300 0.84079 1.00000 0.04370 F 0
F15 0.00000 0.00000 0.43770 1.00000 0.04700 F 0

loop_
_cod_changelog_entry_id
_cod_changelog_entry_author
_cod_changelog_entry_date
_cod_changelog_entry_text
1
;cod-tools version 3.8.0
Id: cif_guess_AMCSD_atom_types 9581 2023-05-17 12:35:41Z saulius
;
2023-05-23T09:21:49+03:00
;Derived atom types and hydrogen counts
from atom names that follow the AMCSD naming convention
(Wat == water, O-H == hydroxyl).
;

loop_
_cod_related_entry_id
_cod_related_entry_database
_cod_related_entry_code
1 AMCSD 0018903
